data_2219646
loop_
_publ_author_name
'Niu, Cao-Yuan'
'Zhang, Hai-Yan'
'Feng, Cao-Ling'
'Wan, Xin-Sheng'
'Kou, Chun-Hong'

_publ_section_title Bis[\m-3-(1<i>H</i>-pyrazol-1-yl)benzonitrile-\k^2^<i>N</i>:<i>N</i>']bis[perchloratosilver(I)]
_journal_coeditor_code LH2676
_journal_issue 10
_journal_name_full 'Acta Crystallographica Section E'
_journal_page_first m1332
_journal_page_last m1333
_journal_paper_doi 10.1107/S1600536808030602
_journal_volume 64
_journal_year 2008
_chemical_formula_iupac '[Ag2 (Cl O4)2 (C10 H7 N3)2]'
_chemical_formula_moiety 'C20 H14 Ag2 Cl2 N6 O8'
_chemical_formula_sum 'C20 H14 Ag2 Cl2 N6 O8'
_chemical_formula_weight 753.02
_chemical_name_systematic
;
Bis[\m-3-(1<i>H</i>-pyrazol-1-yl)benzonitrile-
\k^2^<i>N</i>:<i>N</i>']bis[perchloratosilver(I)]
;
_space_group_IT_number 14
_symmetry_cell_setting monoclinic
_symmetry_space_group_name_Hall '-P 2yn'
_symmetry_space_group_name_H-M 'P 1 21/n 1'
_atom_sites_solution_hydrogens geom
_atom_sites_solution_primary direct
_atom_sites_solution_secondary difmap
_audit_creation_method SHELXL97
_cell_angle_alpha 90.00
_cell_angle_beta 101.100(2)
_cell_angle_gamma 90.00
_cell_formula_units_Z 2
_cell_length_a 7.8522(13)
_cell_length_b 10.6086(17)
_cell_length_c 15.322(2)
_cell_measurement_reflns_used 3269
_cell_measurement_temperature 173(2)
_cell_measurement_theta_max 27.50
_cell_measurement_theta_min 2.73
_cell_volume 1252.5(3)
_computing_cell_refinement 'SAINT (Siemens, 1994)'
_computing_data_collection 'SMART (Siemens, 1996)'
_computing_data_reduction 'SAINT (Siemens, 1994)'
_computing_molecular_graphics
;
SHELXTL (Sheldrick, 2008) and PLATON (Spek, 2003)
;
_computing_publication_material 'SHELXTL (Sheldrick, 2008)'
_computing_structure_refinement 'SHELXL97 (Sheldrick, 2008)'
_computing_structure_solution 'SHELXS97 (Sheldrick, 2008)'
_diffrn_ambient_temperature 173(2)
_diffrn_measured_fraction_theta_full 0.987
_diffrn_measured_fraction_theta_max 0.987
_diffrn_measurement_device_type 'Siemens SMART CCD'
_diffrn_measurement_method '\f and \w'
_diffrn_radiation_monochromator graphite
_diffrn_radiation_source 'fine-focus sealed tube'
_diffrn_radiation_type MoK\a
_diffrn_radiation_wavelength 0.71073
_diffrn_reflns_av_R_equivalents 0.0205
_diffrn_reflns_av_sigmaI/netI 0.0224
_diffrn_reflns_limit_h_max 10
_diffrn_reflns_limit_h_min -10
_diffrn_reflns_limit_k_max 9
_diffrn_reflns_limit_k_min -13
_diffrn_reflns_limit_l_max 19
_diffrn_reflns_limit_l_min -17
_diffrn_reflns_number 7721
_diffrn_reflns_theta_full 27.50
_diffrn_reflns_theta_max 27.50
_diffrn_reflns_theta_min 2.73
_exptl_absorpt_coefficient_mu 1.835
_exptl_absorpt_correction_T_max 0.5579
_exptl_absorpt_correction_T_min 0.4546
_exptl_absorpt_correction_type multi-scan
_exptl_absorpt_process_details '(SADABS; Sheldrick, 1996)'
_exptl_crystal_colour colourless
_exptl_crystal_density_diffrn 1.997
_exptl_crystal_density_method 'not measured'
_exptl_crystal_description prism
_exptl_crystal_F_000 736
_exptl_crystal_size_max 0.51
_exptl_crystal_size_mid 0.47
_exptl_crystal_size_min 0.36
_refine_diff_density_max 0.747
_refine_diff_density_min -0.588
_refine_ls_extinction_method none
_refine_ls_goodness_of_fit_ref 0.962
_refine_ls_hydrogen_treatment constr
_refine_ls_matrix_type full
_refine_ls_number_parameters 209
_refine_ls_number_reflns 2833
_refine_ls_number_restraints 74
_refine_ls_restrained_S_all 1.050
_refine_ls_R_factor_all 0.0532
_refine_ls_R_factor_gt 0.0418
_refine_ls_shift/su_max 0.000
_refine_ls_shift/su_mean 0.000
_refine_ls_structure_factor_coef Fsqd
_refine_ls_weighting_details 'calc w = 1/[\s^2^(Fo^2^)+(0.0532P)^2^+1.7339P] where P=(Fo^2^+2Fc^2^)/3'
_refine_ls_weighting_scheme calc
_refine_ls_wR_factor_gt 0.1057
_refine_ls_wR_factor_ref 0.1142
_reflns_number_gt 2180
_reflns_number_total 2833
_reflns_threshold_expression I>2\s(I)
_cod_data_source_file lh2676.cif
_cod_data_source_block I
_cod_original_sg_symbol_H-M 'P 21/n'
_cod_database_code 2219646
_cod_database_fobs_code 2219646

loop_
_symmetry_equiv_pos_as_xyz
'x, y, z'
'-x+1/2, y+1/2, -z+1/2'
'-x, -y, -z'
'x-1/2, -y-1/2, z-1/2'

loop_
_atom_site_type_symbol
_atom_site_label
_atom_site_fract_x
_atom_site_fract_y
_atom_site_fract_z
_atom_site_U_iso_or_equiv
_atom_site_adp_type
_atom_site_calc_flag
_atom_site_refinement_flags
_atom_site_occupancy
_atom_site_disorder_assembly
_atom_site_disorder_group
Ag Ag1 0.76740(6) 0.39146(4) 0.86430(3) 0.07794(19) Uani d . 1 . .
N N1 1.0182(5) 0.3203(4) 0.9364(2) 0.0701(10) Uani d . 1 A .
N N2 1.0408(5) 0.2463(4) 1.0104(2) 0.0651(9) Uani d . 1 . .
N N3 0.4622(7) 0.5000(5) 1.1304(3) 0.0911(14) Uani d . 1 . .
Cl Cl1 0.84901(17) 0.60883(10) 0.70970(7) 0.0661(3) Uani d DU 1 . .
O O1 0.7551(17) 0.6867(11) 0.7615(9) 0.135(6) Uani d PDU 0.570(11) A 1
O O2 0.7442(18) 0.5787(12) 0.6285(7) 0.202(8) Uani d PDU 0.570(11) A 1
O O3 0.9945(14) 0.6862(10) 0.6941(9) 0.176(6) Uani d PDU 0.570(11) A 1
O O4 0.9186(10) 0.5048(6) 0.7585(5) 0.086(3) Uani d PDU 0.570(11) A 1
O O1' 0.720(2) 0.5094(13) 0.7054(9) 0.183(8) Uani d PDU 0.430(11) A 2
O O2' 0.8668(17) 0.6337(11) 0.6228(5) 0.107(5) Uani d PDU 0.430(11) A 2
O O3' 1.0098(17) 0.5589(15) 0.7614(8) 0.179(9) Uani d PDU 0.430(11) A 2
O O4' 0.7999(18) 0.7139(10) 0.7552(7) 0.085(4) Uani d PDU 0.430(11) A 2
C C1 1.1968(7) 0.1905(5) 1.0250(3) 0.0783(13) Uani d . 1 A .
H H1 1.2412 0.1350 1.0726 0.094 Uiso calc R 1 . .
C C2 1.2802(7) 0.2279(6) 0.9589(4) 0.0815(14) Uani d . 1 . .
H H2 1.3928 0.2041 0.9510 0.098 Uiso calc R 1 A .
C C3 1.1662(7) 0.3073(5) 0.9066(3) 0.0782(14) Uani d . 1 A .
H H3 1.1897 0.3484 0.8551 0.094 Uiso calc R 1 . .
C C4 0.9047(6) 0.2323(4) 1.0594(3) 0.0628(11) Uani d . 1 A .
C C5 0.8791(8) 0.1159(5) 1.0957(3) 0.0760(13) Uani d . 1 . .
H H5 0.9520 0.0468 1.0885 0.091 Uiso calc R 1 A .
C C6 0.7462(8) 0.1014(5) 1.1426(4) 0.0865(17) Uani d . 1 A .
H H6 0.7288 0.0219 1.1681 0.104 Uiso calc R 1 . .
C C7 0.6402(8) 0.2000(6) 1.1527(3) 0.0802(15) Uani d . 1 . .
H H7 0.5488 0.1893 1.1846 0.096 Uiso calc R 1 A .
C C8 0.6672(7) 0.3159(5) 1.1158(3) 0.0674(11) Uani d . 1 A .
C C9 0.8030(6) 0.3330(4) 1.0700(3) 0.0626(10) Uani d . 1 . .
H H9 0.8240 0.4133 1.0468 0.075 Uiso calc R 1 A .
C C10 0.5544(8) 0.4191(6) 1.1244(3) 0.0762(14) Uani d . 1 . .

loop_
_atom_site_aniso_label
_atom_site_aniso_U_11
_atom_site_aniso_U_22
_atom_site_aniso_U_33
_atom_site_aniso_U_12
_atom_site_aniso_U_13
_atom_site_aniso_U_23
Ag1 0.0955(3) 0.0756(3) 0.0665(3) -0.0075(2) 0.0251(2) 0.00463(17)
N1 0.086(3) 0.074(2) 0.0521(19) -0.016(2) 0.0166(18) 0.0037(17)
N2 0.083(3) 0.063(2) 0.0512(19) -0.0112(19) 0.0176(18) -0.0030(16)
N3 0.103(4) 0.095(3) 0.084(3) -0.004(3) 0.039(3) 0.000(3)
Cl1 0.0891(8) 0.0551(6) 0.0545(6) -0.0027(5) 0.0151(5) 0.0009(4)
O1 0.158(10) 0.110(9) 0.157(10) 0.023(7) 0.079(8) 0.002(7)
O2 0.254(15) 0.164(11) 0.138(11) 0.034(10) -0.087(11) -0.050(9)
O3 0.217(12) 0.148(9) 0.187(12) -0.070(8) 0.100(10) 0.013(8)
O4 0.096(4) 0.076(4) 0.096(4) 0.022(3) 0.042(3) 0.038(3)
O1' 0.246(15) 0.191(13) 0.128(11) -0.158(12) 0.079(10) -0.058(9)
O2' 0.145(10) 0.127(9) 0.063(6) 0.017(7) 0.052(7) 0.033(6)
O3' 0.164(13) 0.198(15) 0.135(11) 0.075(11) -0.069(10) -0.072(10)
O4' 0.125(9) 0.069(6) 0.058(5) 0.016(6) 0.007(5) -0.009(4)
C1 0.091(4) 0.077(3) 0.067(3) 0.000(3) 0.016(3) 0.002(2)
C2 0.082(3) 0.092(4) 0.075(3) -0.010(3) 0.026(3) -0.016(3)
C3 0.094(4) 0.087(3) 0.059(3) -0.025(3) 0.028(3) -0.008(2)
C4 0.080(3) 0.063(3) 0.045(2) -0.016(2) 0.0128(19) -0.0027(18)
C5 0.101(4) 0.066(3) 0.061(3) -0.011(3) 0.016(3) 0.005(2)
C6 0.115(5) 0.075(4) 0.071(3) -0.025(3) 0.021(3) 0.019(3)
C7 0.093(4) 0.091(4) 0.058(3) -0.024(3) 0.021(2) 0.011(2)
C8 0.078(3) 0.076(3) 0.048(2) -0.014(2) 0.014(2) 0.000(2)
C9 0.084(3) 0.058(2) 0.047(2) -0.015(2) 0.016(2) 0.0004(18)
C10 0.087(3) 0.088(4) 0.058(3) -0.016(3) 0.025(2) 0.001(2)

loop_
_atom_type_symbol
_atom_type_description
_atom_type_scat_dispersion_real
_atom_type_scat_dispersion_imag
_atom_type_scat_source
C C 0.0033 0.0016 'International Tables Vol C Tables 4.2.6.8 and 6.1.1.4'
H H 0.0000 0.0000 'International Tables Vol C Tables 4.2.6.8 and 6.1.1.4'
N N 0.0061 0.0033 'International Tables Vol C Tables 4.2.6.8 and 6.1.1.4'
O O 0.0106 0.0060 'International Tables Vol C Tables 4.2.6.8 and 6.1.1.4'
Cl Cl 0.1484 0.1585 'International Tables Vol C Tables 4.2.6.8 and 6.1.1.4'
Ag Ag -0.8971 1.1015 'International Tables Vol C Tables 4.2.6.8 and 6.1.1.4'

loop_
_geom_angle_atom_site_label_1
_geom_angle_atom_site_label_2
_geom_angle_atom_site_label_3
_geom_angle_site_symmetry_1
_geom_angle_site_symmetry_3
_geom_angle
_geom_angle_publ_flag
N3 Ag1 N1 3_667 . 147.16(17) yes
N3 Ag1 O4 3_667 . 105.89(19) yes
N1 Ag1 O4 . . 89.96(19) yes
N1 Ag1 O4' . 2_646 98.4(19) yes
N3 Ag1 O4' 3_667 2_646 110.8(19) yes
C3 N1 N2 . . 104.1(4) ?
C3 N1 Ag1 . . 128.2(3) ?
N2 N1 Ag1 . . 125.2(3) ?
C1 N2 N1 . . 111.2(4) ?
C1 N2 C4 . . 128.2(4) ?
N1 N2 C4 . . 120.5(4) ?
C10 N3 Ag1 . 3_667 163.0(5) ?
O4 Cl1 O2 . . 113.8(6) ?
O4 Cl1 O2' . . 124.4(6) ?
O2 Cl1 O2' . . 48.6(6) ?
O4 Cl1 O4' . . 118.8(6) ?
O2 Cl1 O4' . . 117.0(8) ?
O2' Cl1 O4' . . 114.3(6) ?
O4 Cl1 O1 . . 110.5(6) ?
O2 Cl1 O1 . . 110.3(7) ?
O2' Cl1 O1 . . 125.1(8) ?
O4 Cl1 O1' . . 69.2(7) ?
O2 Cl1 O1' . . 60.4(7) ?
O2' Cl1 O1' . . 106.9(6) ?
O4' Cl1 O1' . . 110.1(7) ?
O1 Cl1 O1' . . 90.9(9) ?
O2 Cl1 O3' . . 134.9(8) ?
O2' Cl1 O3' . . 110.7(7) ?
O4' Cl1 O3' . . 108.1(6) ?
O1 Cl1 O3' . . 113.0(8) ?
O1' Cl1 O3' . . 106.5(7) ?
O4 Cl1 O3 . . 107.2(6) ?
O2 Cl1 O3 . . 109.2(7) ?
O2' Cl1 O3 . . 60.8(6) ?
O4' Cl1 O3 . . 86.2(8) ?
O1 Cl1 O3 . . 105.4(6) ?
O1' Cl1 O3 . . 163.3(7) ?
O3' Cl1 O3 . . 70.7(9) ?
Cl1 O4 Ag1 . . 123.1(4) ?
N2 C1 C2 . . 107.5(5) ?
N2 C1 H1 . . 126.2 ?
C2 C1 H1 . . 126.2 ?
C1 C2 C3 . . 105.1(5) ?
C1 C2 H2 . . 127.5 ?
C3 C2 H2 . . 127.5 ?
N1 C3 C2 . . 112.1(5) ?
N1 C3 H3 . . 123.9 ?
C2 C3 H3 . . 123.9 ?
C9 C4 C5 . . 121.2(4) ?
C9 C4 N2 . . 119.8(4) ?
C5 C4 N2 . . 119.0(5) ?
C4 C5 C6 . . 119.3(5) ?
C4 C5 H5 . . 120.3 ?
C6 C5 H5 . . 120.3 ?
C7 C6 C5 . . 120.7(5) ?
C7 C6 H6 . . 119.6 ?
C5 C6 H6 . . 119.6 ?
C6 C7 C8 . . 119.3(5) ?
C6 C7 H7 . . 120.4 ?
C8 C7 H7 . . 120.4 ?
C7 C8 C9 . . 120.8(5) ?
C7 C8 C10 . . 119.7(5) ?
C9 C8 C10 . . 119.5(4) ?
C4 C9 C8 . . 118.7(4) ?
C4 C9 H9 . . 120.7 ?
C8 C9 H9 . . 120.7 ?
N3 C10 C8 . . 178.7(6) ?

loop_
_geom_bond_atom_site_label_1
_geom_bond_atom_site_label_2
_geom_bond_site_symmetry_2
_geom_bond_distance
_geom_bond_publ_flag
Ag1 N3 3_667 2.154(6) yes
Ag1 N1 . 2.198(4) yes
Ag1 O4 . 2.495(6) yes
Ag1 O4' 2_646 2.609(6) yes
N1 C3 . 1.335(7) ?
N1 N2 . 1.362(5) ?
N2 C1 . 1.340(7) ?
N2 C4 . 1.428(6) ?
N3 C10 . 1.137(7) ?
N3 Ag1 3_667 2.154(6) ?
Cl1 O4 . 1.385(5) ?
Cl1 O2 . 1.390(6) ?
Cl1 O2' . 1.391(6) ?
Cl1 O4' . 1.407(7) ?
Cl1 O1 . 1.442(7) ?
Cl1 O1' . 1.453(7) ?
Cl1 O3' . 1.455(7) ?
Cl1 O3 . 1.463(7) ?
C1 C2 . 1.367(7) ?
C1 H1 . 0.9500 ?
C2 C3 . 1.370(8) ?
C2 H2 . 0.9500 ?
C3 H3 . 0.9500 ?
C4 C9 . 1.362(7) ?
C4 C5 . 1.384(6) ?
C5 C6 . 1.385(8) ?
C5 H5 . 0.9500 ?
C6 C7 . 1.364(8) ?
C6 H6 . 0.9500 ?
C7 C8 . 1.387(7) ?
C7 H7 . 0.9500 ?
C8 C9 . 1.396(6) ?
C8 C10 . 1.430(8) ?
C9 H9 . 0.9500 ?

loop_
_geom_torsion_atom_site_label_1
_geom_torsion_atom_site_label_2
_geom_torsion_atom_site_label_3
_geom_torsion_atom_site_label_4
_geom_torsion_site_symmetry_1
_geom_torsion
N3 Ag1 N1 C3 3_667 -142.6(4)
O4 Ag1 N1 C3 . -22.4(5)
N3 Ag1 N1 N2 3_667 58.4(5)
O4 Ag1 N1 N2 . 178.6(4)
C3 N1 N2 C1 . 0.0(5)
Ag1 N1 N2 C1 . 163.1(3)
C3 N1 N2 C4 . -177.7(4)
Ag1 N1 N2 C4 . -14.5(5)
O2 Cl1 O4 Ag1 . -88.2(10)
O2' Cl1 O4 Ag1 . -143.1(8)
O4' Cl1 O4 Ag1 . 55.7(10)
O1 Cl1 O4 Ag1 . 36.5(9)
O1' Cl1 O4 Ag1 . -46.4(7)
O3' Cl1 O4 Ag1 . 138.0(15)
O3 Cl1 O4 Ag1 . 150.9(7)
N3 Ag1 O4 Cl1 3_667 -5.6(7)
N1 Ag1 O4 Cl1 . -156.5(6)
N1 N2 C1 C2 . -0.2(6)
C4 N2 C1 C2 . 177.3(4)
N2 C1 C2 C3 . 0.2(6)
N2 N1 C3 C2 . 0.2(6)
Ag1 N1 C3 C2 . -162.3(4)
C1 C2 C3 N1 . -0.2(6)
C1 N2 C4 C9 . 144.8(5)
N1 N2 C4 C9 . -38.0(6)
C1 N2 C4 C5 . -34.9(7)
N1 N2 C4 C5 . 142.3(4)
C9 C4 C5 C6 . 0.9(7)
N2 C4 C5 C6 . -179.4(5)
C4 C5 C6 C7 . 0.5(8)
C5 C6 C7 C8 . -0.4(8)
C6 C7 C8 C9 . -1.1(8)
C6 C7 C8 C10 . 178.7(5)
C5 C4 C9 C8 . -2.3(7)
N2 C4 C9 C8 . 177.9(4)
C7 C8 C9 C4 . 2.4(7)
C10 C8 C9 C4 . -177.4(4)
